data_4128330
loop_
_publ_author_name
'Takano, Shinjiro'
'Ito, Shun'
'Tsukuda, Tatsuya'

_publ_section_title
;
 Efficient and Selective Conversion of Phosphine-Protected
 (MAu<sub>8</sub>)<sup>2+</sup> (M = Pd, Pt) Superatoms to
 Thiolate-Protected (MAu<sub>12</sub>)<sup>6+</sup> or Alkynyl-Protected
 (MAu<sub>12</sub>)<sup>4+</sup> Superatoms via Hydride Doping.
;
_journal_issue 40
_journal_name_full 'Journal of the American Chemical Society'
_journal_page_first 15994
_journal_page_last 16002
_journal_paper_doi 10.1021/jacs.9b08055
_journal_volume 141
_journal_year 2019
_chemical_formula_sum 'C198 H270 Au24 Pt S18'
_chemical_formula_weight 8149.49
_space_group_crystal_system triclinic
_space_group_IT_number 2
_space_group_name_Hall '-P 1'
_space_group_name_H-M_alt 'P -1'
_symmetry_space_group_name_Hall '-P 1'
_symmetry_space_group_name_H-M 'P -1'
_atom_sites_solution_hydrogens geom
_audit_creation_method SHELXL-2018/3
_cell_angle_alpha 64.389(4)
_cell_angle_beta 80.212(4)
_cell_angle_gamma 62.406(4)
_cell_formula_units_Z 1
_cell_length_a 19.3124(9)
_cell_length_b 19.3602(7)
_cell_length_c 21.1823(11)
_cell_measurement_reflns_used 16805
_cell_measurement_temperature 93(2)
_cell_measurement_theta_max 73.3740
_cell_measurement_theta_min 3.5500
_cell_volume 6324.9(6)
_computing_structure_refinement 'SHELXL-2018/3 (Sheldrick, 2018)'
_diffrn_ambient_temperature 93(2)
_diffrn_measured_fraction_theta_full 0.984
_diffrn_measured_fraction_theta_max 0.983
_diffrn_measurement_device_type 'Rigaku AFC11 with Pilatus200K'
_diffrn_measurement_method \w
_diffrn_radiation_type CuK\a
_diffrn_radiation_wavelength 1.54184
_diffrn_reflns_av_R_equivalents 0.0681
_diffrn_reflns_av_unetI/netI 0.0552
_diffrn_reflns_Laue_measured_fraction_full 0.984
_diffrn_reflns_Laue_measured_fraction_max 0.983
_diffrn_reflns_limit_h_max 23
_diffrn_reflns_limit_h_min -23
_diffrn_reflns_limit_k_max 18
_diffrn_reflns_limit_k_min -23
_diffrn_reflns_limit_l_max 21
_diffrn_reflns_limit_l_min -25
_diffrn_reflns_number 72150
_diffrn_reflns_point_group_measured_fraction_full 0.984
_diffrn_reflns_point_group_measured_fraction_max 0.983
_diffrn_reflns_theta_full 67.684
_diffrn_reflns_theta_max 68.311
_diffrn_reflns_theta_min 2.816
_diffrn_source 'Rotating anode'
_exptl_absorpt_coefficient_mu 28.086
_exptl_absorpt_correction_T_max 1.00000
_exptl_absorpt_correction_T_min 0.35345
_exptl_absorpt_correction_type multi-scan
_exptl_absorpt_process_details
;
CrysAlisPro 1.171.39.46 (Rigaku Oxford Diffraction, 2018)
Empirical absorption correction using spherical harmonics,
 implemented in SCALE3 ABSPACK scaling algorithm.
;
_exptl_crystal_colour Green
_exptl_crystal_density_diffrn 2.140
_exptl_crystal_description Platelet
_exptl_crystal_F_000 3720
_exptl_crystal_size_max 0.135
_exptl_crystal_size_mid 0.072
_exptl_crystal_size_min 0.035
_refine_diff_density_max 3.917
_refine_diff_density_min -3.746
_refine_diff_density_rms 0.332
_refine_ls_extinction_method none
_refine_ls_goodness_of_fit_ref 1.119
_refine_ls_hydrogen_treatment constr
_refine_ls_matrix_type full
_refine_ls_number_parameters 988
_refine_ls_number_reflns 22802
_refine_ls_number_restraints 831
_refine_ls_restrained_S_all 1.108
_refine_ls_R_factor_all 0.1054
_refine_ls_R_factor_gt 0.0903
_refine_ls_shift/su_max 0.004
_refine_ls_shift/su_mean 0.000
_refine_ls_structure_factor_coef Fsqd
_refine_ls_weighting_details 'w=1/[\s^2^(Fo^2^)+(0.1653P)^2^+53.7784P] where P=(Fo^2^+2Fc^2^)/3'
_refine_ls_weighting_scheme calc
_refine_ls_wR_factor_gt 0.2697
_refine_ls_wR_factor_ref 0.2813
_reflns_Friedel_coverage 0.000
_reflns_number_gt 16129
_reflns_number_total 22802
_reflns_threshold_expression 'I > 2\s(I)'
_cod_data_source_file ja9b08055_si_004.cif
_cod_data_source_block 20190429PtAu24SMePhTBu_sq
_cod_database_code 4128330
_shelx_shelxl_version_number 2018/3
_shelx_space_group_comment
;
The symmetry employed for this shelxl refinement is uniquely defined
by the following loop, which should always be used as a source of
symmetry information in preference to the above space-group names.
They are only intended as comments.
;
_oxdiff_exptl_absorpt_empirical_full_min 0.544
_oxdiff_exptl_absorpt_empirical_full_max 2.559
_oxdiff_exptl_absorpt_empirical_details
;
Empirical correction (ABSPACK) includes:
- Absorption correction using spherical harmonics
- Frame scaling
;

loop_
_space_group_symop_operation_xyz
'x, y, z'
'-x, -y, -z'

loop_
_atom_site_label
_atom_site_type_symbol
_atom_site_fract_x
_atom_site_fract_y
_atom_site_fract_z
_atom_site_U_iso_or_equiv
_atom_site_adp_type
_atom_site_occupancy
_atom_site_site_symmetry_order
_atom_site_calc_flag
_atom_site_refinement_flags_posn
_atom_site_refinement_flags_adp
_atom_site_refinement_flags_occupancy
_atom_site_disorder_assembly
_atom_site_disorder_group
Au1 Au 0.03478(6) 0.83237(4) 1.03368(5) 0.0717(3) Uani 1 1 d . . . . .
Au2 Au -0.07623(6) 0.97481(5) 0.91733(5) 0.0705(3) Uani 1 1 d . . . . .
Au3 Au 0.08314(6) 0.92788(5) 0.90680(5) 0.0786(3) Uani 1 1 d . . . . .
Au4 Au 0.14618(6) 0.87285(5) 1.05601(5) 0.0755(3) Uani 1 1 d . . . . .
Au5 Au 0.01472(6) 0.89889(5) 1.14197(5) 0.0742(3) Uani 1 1 d . . . . .
Au6 Au -0.11801(6) 0.95090(5) 1.05375(5) 0.0755(3) Uani 1 1 d . . . . .
Au7 Au -0.00641(7) 1.01422(7) 0.75997(5) 0.0900(3) Uani 1 1 d . . . . .
Au8 Au 0.14926(6) 1.03903(5) 0.78910(5) 0.0776(3) Uani 1 1 d . . . . .
Au9 Au 0.20822(6) 0.73122(5) 1.00268(5) 0.0806(3) Uani 1 1 d . . . . .
Au10 Au 0.13684(6) 0.71052(5) 1.17421(5) 0.0830(3) Uani 1 1 d . . . . .
Au11 Au -0.11008(5) 0.81891(5) 1.00635(5) 0.0702(3) Uani 1 1 d . . . . .
Au12 Au -0.25268(6) 1.03402(5) 0.94416(5) 0.0733(3) Uani 1 1 d . . . . .
Pt1 Pt 0.000000 1.000000 1.000000 0.0664(3) Uani 1 2 d S . P A .
S1 S 0.0126(3) 0.7119(3) 1.0570(3) 0.0711(14) Uani 1 1 d . . . . .
S2 S -0.2369(3) 0.9008(3) 0.9637(3) 0.0743(14) Uani 1 1 d . . . . .
S3 S -0.2796(3) 1.1707(3) 0.9253(3) 0.0811(16) Uani 1 1 d . . . . .
S4B S -0.1023(10) 0.9691(11) 0.8132(7) 0.101(4) Uani 0.5 1 d . . P A 2
S4A S -0.1275(6) 1.0265(5) 0.8047(5) 0.065(3) Uani 0.5 1 d . . P A 1
S5 S 0.1036(4) 1.0237(3) 0.7053(3) 0.0809(16) Uani 1 1 d . . . . .
S6 S 0.2098(4) 1.0586(3) 0.8596(3) 0.0783(15) Uani 1 1 d . . . . .
S7 S 0.1992(4) 0.8231(3) 0.8877(3) 0.0834(17) Uani 1 1 d . . . . .
S8 S 0.2426(4) 0.6417(4) 1.1181(4) 0.095(2) Uani 1 1 d . . . . .
S9 S 0.0427(4) 0.7696(3) 1.2419(3) 0.0840(17) Uani 1 1 d . . . . .
C1A C 0.0621(14) 0.6681(13) 0.9892(12) 0.075(4) Uani 1 1 d . U . . .
H1A1 H 0.088558 0.702214 0.956037 0.090 Uiso 1 1 calc R U . . .
H1A2 H 0.101904 0.608422 1.012029 0.090 Uiso 1 1 calc R U . . .
C1B C -0.0011(8) 0.6721(9) 0.9494(7) 0.081(4) Uani 1 1 d G U . . .
C1C C -0.0380(9) 0.6192(8) 0.9823(6) 0.081(4) Uani 1 1 d G U . . .
H1C H -0.024222 0.579374 1.029608 0.097 Uiso 1 1 calc R U . . .
C1D C -0.0950(9) 0.6245(9) 0.9459(7) 0.090(4) Uani 1 1 d G U . . .
H1D H -0.120199 0.588348 0.968327 0.108 Uiso 1 1 calc R U . . .
C1E C -0.1151(9) 0.6827(10) 0.8766(7) 0.094(4) Uani 1 1 d DG U . . .
C1F C -0.0782(10) 0.7356(9) 0.8438(6) 0.093(5) Uani 1 1 d G U . . .
H1F H -0.091942 0.775411 0.796434 0.111 Uiso 1 1 calc R U . . .
C1G C -0.0212(9) 0.7303(9) 0.8802(7) 0.086(4) Uani 1 1 d G U . . .
H1G H 0.004036 0.766438 0.857713 0.104 Uiso 1 1 calc R U . . .
C1H C -0.1796(12) 0.6871(13) 0.8387(11) 0.105(5) Uani 1 1 d D U . . .
C1I C -0.2558(13) 0.7147(18) 0.8756(15) 0.118(8) Uani 1 1 d D U . . .
H1I1 H -0.249025 0.673604 0.924549 0.178 Uiso 1 1 calc R U . . .
H1I2 H -0.270666 0.771193 0.874103 0.178 Uiso 1 1 calc R U . . .
H1I3 H -0.296939 0.717152 0.852147 0.178 Uiso 1 1 calc R U . . .
C1J C -0.1914(18) 0.7522(19) 0.7624(11) 0.134(9) Uani 1 1 d D U . . .
H1J1 H -0.142587 0.735157 0.737885 0.201 Uiso 1 1 calc R U . . .
H1J2 H -0.232754 0.754535 0.739227 0.201 Uiso 1 1 calc R U . . .
H1J3 H -0.206482 0.808576 0.761184 0.201 Uiso 1 1 calc R U . . .
C1K C -0.1502(16) 0.5981(14) 0.8396(16) 0.116(8) Uani 1 1 d D U . . .
H1K1 H -0.101105 0.584137 0.815067 0.174 Uiso 1 1 calc R U . . .
H1K2 H -0.141486 0.555842 0.888233 0.174 Uiso 1 1 calc R U . . .
H1K3 H -0.189446 0.597485 0.816204 0.174 Uiso 1 1 calc R U . . .
C2A C -0.2870(13) 0.8697(12) 1.0427(11) 0.073(4) Uani 1 1 d . U . . .
H2A1 H -0.275494 0.886157 1.076511 0.088 Uiso 1 1 calc R U . . .
H2A2 H -0.344034 0.901223 1.031959 0.088 Uiso 1 1 calc R U . . .
C2B C -0.2643(9) 0.7742(5) 1.0770(8) 0.075(4) Uani 1 1 d G U . . .
C2C C -0.2073(9) 0.7223(7) 1.1308(8) 0.082(4) Uani 1 1 d G U . . .
H2C H -0.187009 0.747006 1.148570 0.098 Uiso 1 1 calc R U . . .
C2D C -0.1801(8) 0.6344(7) 1.1587(7) 0.091(5) Uani 1 1 d G U . . .
H2D H -0.141225 0.598926 1.195505 0.110 Uiso 1 1 calc R U . . .
C2E C -0.2099(10) 0.5983(5) 1.1327(8) 0.099(5) Uani 1 1 d DG U . . .
C2F C -0.2668(9) 0.6502(7) 1.0789(8) 0.093(5) Uani 1 1 d G U . . .
H2F H -0.287178 0.625517 1.061144 0.112 Uiso 1 1 calc R U . . .
C2G C -0.2940(8) 0.7381(7) 1.0510(7) 0.081(4) Uani 1 1 d G U . . .
H2G H -0.332962 0.773597 1.014208 0.097 Uiso 1 1 calc R U . . .
C2H C -0.1782(14) 0.5018(11) 1.1648(13) 0.123(7) Uani 1 1 d D U . . .
C2I C -0.0901(14) 0.4531(12) 1.1850(18) 0.140(10) Uani 1 1 d D U . . .
H2I1 H -0.074350 0.391621 1.205219 0.210 Uiso 1 1 calc R U . . .
H2I2 H -0.060334 0.468082 1.143142 0.210 Uiso 1 1 calc R U . . .
H2I3 H -0.079693 0.468623 1.219495 0.210 Uiso 1 1 calc R U . . .
C2J C -0.1892(18) 0.4686(12) 1.1146(14) 0.128(9) Uani 1 1 d D U . . .
H2J1 H -0.168094 0.406295 1.137205 0.192 Uiso 1 1 calc R U . . .
H2J2 H -0.245050 0.493275 1.103114 0.192 Uiso 1 1 calc R U . . .
H2J3 H -0.161553 0.485021 1.071490 0.192 Uiso 1 1 calc R U . . .
C2K C -0.223(2) 0.477(2) 1.2316(15) 0.171(13) Uani 1 1 d D U . . .
H2K1 H -0.203936 0.415299 1.253734 0.256 Uiso 1 1 calc R U . . .
H2K2 H -0.214754 0.496717 1.264265 0.256 Uiso 1 1 calc R U . . .
H2K3 H -0.278938 0.504435 1.219553 0.256 Uiso 1 1 calc R U . . .
C3A C -0.2945(18) 1.228(2) 0.8278(16) 0.111(6) Uani 1 1 d . U . . .
H3A1 H -0.301669 1.287351 0.812979 0.133 Uiso 1 1 calc R U . . .
H3A2 H -0.248050 1.199088 0.804852 0.133 Uiso 1 1 calc R U . . .
C3B C -0.3657(10) 1.2299(15) 0.8064(11) 0.117(5) Uani 1 1 d G U . . .
C3C C -0.3561(9) 1.1884(15) 0.7636(12) 0.134(6) Uani 1 1 d G U . . .
H3C H -0.305058 1.154696 0.753085 0.161 Uiso 1 1 calc R U . . .
C3D C -0.4212(11) 1.1961(14) 0.7364(11) 0.141(7) Uani 1 1 d G U . . .
H3D H -0.414592 1.167789 0.707151 0.169 Uiso 1 1 calc R U . . .
C3E C -0.4959(9) 1.2454(15) 0.7518(11) 0.127(5) Uani 1 1 d DG U . . .
C3F C -0.5055(9) 1.2869(15) 0.7945(11) 0.136(6) Uani 1 1 d G U . . .
H3F H -0.556524 1.320574 0.805088 0.163 Uiso 1 1 calc R U . . .
C3G C -0.4404(11) 1.2791(14) 0.8218(11) 0.136(6) Uani 1 1 d G U . . .
H3G H -0.446990 1.307482 0.851022 0.163 Uiso 1 1 calc R U . . .
C3H C -0.5691(13) 1.2504(17) 0.7275(13) 0.135(6) Uani 1 1 d D U . . .
C3I C -0.598(2) 1.189(2) 0.7860(17) 0.163(11) Uani 1 1 d D U . . .
H3I1 H -0.645161 1.194135 0.768802 0.245 Uiso 1 1 calc R U . . .
H3I2 H -0.557495 1.130727 0.799848 0.245 Uiso 1 1 calc R U . . .
H3I3 H -0.611420 1.204483 0.826487 0.245 Uiso 1 1 calc R U . . .
C3J C -0.6370(16) 1.3415(18) 0.7040(19) 0.172(12) Uani 1 1 d D U . . .
H3J1 H -0.682539 1.341958 0.688898 0.258 Uiso 1 1 calc R U . . .
H3J2 H -0.650785 1.358981 0.743176 0.258 Uiso 1 1 calc R U . . .
H3J3 H -0.620675 1.381142 0.664877 0.258 Uiso 1 1 calc R U . . .
C3K C -0.5523(16) 1.223(2) 0.6663(16) 0.155(10) Uani 1 1 d D U . . .
H3K1 H -0.600212 1.227085 0.652132 0.232 Uiso 1 1 calc R U . . .
H3K2 H -0.534431 1.260786 0.626707 0.232 Uiso 1 1 calc R U . . .
H3K3 H -0.511711 1.164269 0.681005 0.232 Uiso 1 1 calc R U . . .
C4A C -0.130(2) 0.942(3) 0.7914(19) 0.146(8) Uani 1 1 d . U . . .
H4A1 H -0.076988 0.902871 0.783571 0.175 Uiso 1 1 calc R U . A 1
H4A2 H -0.151453 0.908642 0.832378 0.175 Uiso 1 1 calc R U . A 1
C4B C -0.1868(14) 0.9901(17) 0.7223(9) 0.139(6) Uani 1 1 d G U . . .
C4C C -0.2583(14) 0.9879(17) 0.7258(8) 0.141(7) Uani 1 1 d G U . . .
H4C H -0.278868 0.966006 0.770111 0.170 Uiso 1 1 calc R U . . .
C4D C -0.2998(12) 1.0178(17) 0.6646(11) 0.133(6) Uani 1 1 d G U . . .
H4D H -0.348672 1.016323 0.667074 0.160 Uiso 1 1 calc R U . . .
C4E C -0.2697(13) 1.0499(17) 0.5999(9) 0.140(6) Uani 1 1 d DG U . . .
C4F C -0.1982(14) 1.0521(17) 0.5963(9) 0.144(7) Uani 1 1 d G U . . .
H4F H -0.177611 1.073986 0.552020 0.173 Uiso 1 1 calc R U . . .
C4G C -0.1567(12) 1.0222(18) 0.6575(12) 0.148(7) Uani 1 1 d G U . . .
H4G H -0.107807 1.023671 0.655056 0.177 Uiso 1 1 calc R U . . .
C4H C -0.3113(15) 1.0666(18) 0.5359(11) 0.150(7) Uani 1 1 d D U . . .
C4I C -0.3950(16) 1.136(2) 0.5307(17) 0.181(13) Uani 1 1 d D U . . .
H4I1 H -0.421407 1.116791 0.574087 0.271 Uiso 1 1 calc R U . . .
H4I2 H -0.393880 1.188491 0.523540 0.271 Uiso 1 1 calc R U . . .
H4I3 H -0.423386 1.145439 0.491075 0.271 Uiso 1 1 calc R U . . .
C4J C -0.312(2) 0.984(2) 0.5433(18) 0.153(11) Uani 1 1 d D U . . .
H4J1 H -0.336693 0.961818 0.586593 0.229 Uiso 1 1 calc R U . . .
H4J2 H -0.340398 0.995499 0.503099 0.229 Uiso 1 1 calc R U . . .
H4J3 H -0.257577 0.940872 0.544743 0.229 Uiso 1 1 calc R U . . .
C4K C -0.2715(18) 1.097(2) 0.4677(11) 0.151(11) Uani 1 1 d D U . . .
H4K1 H -0.300258 1.107105 0.428418 0.226 Uiso 1 1 calc R U . . .
H4K2 H -0.271123 1.150566 0.460743 0.226 Uiso 1 1 calc R U . . .
H4K3 H -0.217677 1.053931 0.470306 0.226 Uiso 1 1 calc R U . . .
C5A C 0.0699(19) 1.1309(16) 0.6333(12) 0.098(5) Uani 1 1 d . U . . .
H5A1 H 0.025701 1.172548 0.648692 0.118 Uiso 1 1 calc R U . . .
H5A2 H 0.112849 1.148342 0.620834 0.118 Uiso 1 1 calc R U . . .
C5B C 0.0447(11) 1.1304(11) 0.5713(7) 0.099(5) Uani 1 1 d G U . . .
C5C C -0.0355(11) 1.1601(11) 0.5643(7) 0.120(6) Uani 1 1 d G U . . .
H5C H -0.068788 1.174514 0.599672 0.143 Uiso 1 1 calc R U . . .
C5D C -0.0671(9) 1.1688(11) 0.5055(8) 0.112(5) Uani 1 1 d G U . . .
H5D H -0.121948 1.189070 0.500766 0.135 Uiso 1 1 calc R U . . .
C5E C -0.0185(11) 1.1477(11) 0.4538(7) 0.112(5) Uani 1 1 d DG U . . .
C5F C 0.0617(10) 1.1180(11) 0.4608(7) 0.113(6) Uani 1 1 d G U . . .
H5F H 0.094996 1.103661 0.425396 0.136 Uiso 1 1 calc R U . . .
C5G C 0.0933(9) 1.1094(11) 0.5195(8) 0.109(5) Uani 1 1 d G U . . .
H5G H 0.148158 1.089103 0.524302 0.131 Uiso 1 1 calc R U . . .
C5H C -0.0582(14) 1.1639(13) 0.3888(10) 0.119(5) Uani 1 1 d D U . . .
C5I C -0.0652(18) 1.0836(14) 0.4028(12) 0.109(7) Uani 1 1 d D U . . .
H5I1 H -0.095371 1.070316 0.444788 0.163 Uiso 1 1 calc R U . . .
H5I2 H -0.091882 1.092536 0.362583 0.163 Uiso 1 1 calc R U . . .
H5I3 H -0.012903 1.036015 0.410116 0.163 Uiso 1 1 calc R U . . .
C5J C -0.0119(17) 1.1886(19) 0.3242(9) 0.127(7) Uani 1 1 d D U . . .
H5J1 H -0.008981 1.240557 0.317346 0.190 Uiso 1 1 calc R U . . .
H5J2 H 0.041034 1.142270 0.330550 0.190 Uiso 1 1 calc R U . . .
H5J3 H -0.037946 1.198792 0.283017 0.190 Uiso 1 1 calc R U . . .
C5K C -0.1424(15) 1.2386(16) 0.3691(13) 0.136(8) Uani 1 1 d D U . . .
H5K1 H -0.140654 1.292064 0.359569 0.204 Uiso 1 1 calc R U . . .
H5K2 H -0.162582 1.243428 0.327225 0.204 Uiso 1 1 calc R U . . .
H5K3 H -0.176663 1.227324 0.408050 0.204 Uiso 1 1 calc R U . . .
C6A C 0.3020(15) 0.9538(17) 0.8916(13) 0.091(5) Uani 1 1 d . U . . .
H6A1 H 0.331047 0.952687 0.926539 0.109 Uiso 1 1 calc R U . . .
H6A2 H 0.287558 0.905775 0.914654 0.109 Uiso 1 1 calc R U . . .
C6B C 0.3523(9) 0.9436(12) 0.8323(8) 0.089(4) Uani 1 1 d G U . . .
C6C C 0.3465(10) 0.8971(12) 0.8002(9) 0.096(5) Uani 1 1 d G U . . .
H6C H 0.308595 0.875417 0.814705 0.115 Uiso 1 1 calc R U . . .
C6D C 0.3961(11) 0.8823(12) 0.7469(9) 0.103(5) Uani 1 1 d G U . . .
H6D H 0.392169 0.850566 0.724997 0.124 Uiso 1 1 calc R U . . .
C6E C 0.4516(10) 0.9141(14) 0.7257(9) 0.119(6) Uani 1 1 d DG U . . .
C6F C 0.4574(10) 0.9605(13) 0.7578(10) 0.113(6) Uani 1 1 d G U . . .
H6F H 0.495238 0.982214 0.743323 0.136 Uiso 1 1 calc R U . . .
C6G C 0.4077(10) 0.9753(11) 0.8111(10) 0.103(5) Uani 1 1 d G U . . .
H6G H 0.411664 1.007066 0.833031 0.124 Uiso 1 1 calc R U . . .
C6H C 0.5054(13) 0.9018(17) 0.6662(12) 0.142(7) Uani 1 1 d D U . . .
C6I C 0.5896(13) 0.861(2) 0.6915(17) 0.143(10) Uani 1 1 d D U . . .
H6I1 H 0.624423 0.853256 0.653142 0.214 Uiso 1 1 calc R U . . .
H6I2 H 0.597210 0.898363 0.706810 0.214 Uiso 1 1 calc R U . . .
H6I3 H 0.601723 0.805797 0.730747 0.214 Uiso 1 1 calc R U . . .
C6J C 0.492(2) 0.847(2) 0.6388(17) 0.156(9) Uani 1 1 d D U . . .
H6J1 H 0.437261 0.874841 0.622809 0.234 Uiso 1 1 calc R U . . .
H6J2 H 0.526067 0.841503 0.599638 0.234 Uiso 1 1 calc R U . . .
H6J3 H 0.504144 0.790800 0.676468 0.234 Uiso 1 1 calc R U . . .
C6K C 0.488(2) 0.9899(19) 0.6065(17) 0.184(12) Uani 1 1 d D U . . .
H6K1 H 0.434217 1.017948 0.588938 0.276 Uiso 1 1 calc R U . . .
H6K2 H 0.496337 1.024961 0.624252 0.276 Uiso 1 1 calc R U . . .
H6K3 H 0.523928 0.982950 0.568402 0.276 Uiso 1 1 calc R U . . .
C7A C 0.1740(15) 0.7837(15) 0.8319(14) 0.087(5) Uani 1 1 d . U . . .
H7A1 H 0.148263 0.746557 0.860076 0.104 Uiso 1 1 calc R U . . .
H7A2 H 0.137965 0.832336 0.792475 0.104 Uiso 1 1 calc R U . . .
C7B C 0.2509(9) 0.7333(10) 0.8040(10) 0.095(5) Uani 1 1 d G U . . .
C7C C 0.3030(12) 0.6513(11) 0.8464(8) 0.109(6) Uani 1 1 d G U . . .
H7C H 0.292843 0.626314 0.894421 0.131 Uiso 1 1 calc R U . . .
C7D C 0.3700(11) 0.6060(9) 0.8185(9) 0.121(6) Uani 1 1 d G U . . .
H7D H 0.405650 0.549944 0.847401 0.146 Uiso 1 1 calc R U . . .
C7E C 0.3849(10) 0.6425(11) 0.7482(10) 0.127(6) Uani 1 1 d DG U . . .
C7F C 0.3328(12) 0.7245(11) 0.7058(8) 0.126(7) Uani 1 1 d G U . . .
H7F H 0.342996 0.749493 0.657804 0.151 Uiso 1 1 calc R U . . .
C7G C 0.2658(11) 0.7699(9) 0.7338(9) 0.117(6) Uani 1 1 d G U . . .
H7G H 0.230188 0.825865 0.704823 0.141 Uiso 1 1 calc R U . . .
C7H C 0.4504(14) 0.5875(16) 0.7148(14) 0.154(8) Uani 1 1 d D U . . .
C7I C 0.450(2) 0.6395(18) 0.6360(13) 0.201(15) Uani 1 1 d D U . . .
H7I1 H 0.457574 0.689144 0.628164 0.301 Uiso 1 1 calc R U . . .
H7I2 H 0.492064 0.603978 0.614889 0.301 Uiso 1 1 calc R U . . .
H7I3 H 0.399494 0.658683 0.614480 0.301 Uiso 1 1 calc R U . . .
C7J C 0.438(2) 0.5112(18) 0.724(2) 0.167(10) Uani 1 1 d D U . . .
H7J1 H 0.480585 0.476609 0.702689 0.250 Uiso 1 1 calc R U . . .
H7J2 H 0.438052 0.476695 0.774439 0.250 Uiso 1 1 calc R U . . .
H7J3 H 0.388001 0.531418 0.702007 0.250 Uiso 1 1 calc R U . . .
C7K C 0.5293(16) 0.556(2) 0.749(2) 0.174(11) Uani 1 1 d D U . . .
H7K1 H 0.537242 0.604825 0.742677 0.262 Uiso 1 1 calc R U . . .
H7K2 H 0.530026 0.520815 0.798847 0.262 Uiso 1 1 calc R U . . .
H7K3 H 0.571283 0.521705 0.726454 0.262 Uiso 1 1 calc R U . . .
C8A C 0.2260(17) 0.5501(17) 1.1364(17) 0.109(6) Uani 1 1 d . U . . .
H8A1 H 0.224237 0.518937 1.187527 0.131 Uiso 1 1 calc R U . . .
H8A2 H 0.175666 0.568513 1.114236 0.131 Uiso 1 1 calc R U . . .
C8B C 0.2974(8) 0.4899(10) 1.1046(9) 0.104(5) Uani 1 1 d G U . . .
C8C C 0.3614(10) 0.4252(11) 1.1492(8) 0.111(6) Uani 1 1 d G U . . .
H8C H 0.360291 0.415396 1.197303 0.133 Uiso 1 1 calc R U . . .
C8D C 0.4271(9) 0.3748(10) 1.1236(9) 0.122(6) Uani 1 1 d G U . . .
H8D H 0.470862 0.330653 1.154127 0.146 Uiso 1 1 calc R U . . .
C8E C 0.4287(9) 0.3892(11) 1.0533(9) 0.127(6) Uani 1 1 d DG U . . .
C8F C 0.3647(10) 0.4538(11) 1.0086(8) 0.120(6) Uani 1 1 d G U . . .
H8F H 0.365802 0.463633 0.960513 0.144 Uiso 1 1 calc R U . . .
C8G C 0.2990(9) 0.5042(9) 1.0342(9) 0.108(5) Uani 1 1 d G U . . .
H8G H 0.255230 0.548377 1.003687 0.129 Uiso 1 1 calc R U . . .
C8H C 0.5028(13) 0.3310(15) 1.0289(13) 0.142(8) Uani 1 1 d D U . . .
C8I C 0.500(2) 0.2461(17) 1.050(2) 0.170(13) Uani 1 1 d D U . . .
H8I1 H 0.495401 0.220542 1.100513 0.255 Uiso 1 1 calc R U . . .
H8I2 H 0.455100 0.255980 1.025891 0.255 Uiso 1 1 calc R U . . .
H8I3 H 0.548342 0.207460 1.036002 0.255 Uiso 1 1 calc R U . . .
C8J C 0.5797(12) 0.311(2) 1.0601(16) 0.164(12) Uani 1 1 d D U . . .
H8J1 H 0.579846 0.283938 1.111281 0.246 Uiso 1 1 calc R U . . .
H8J2 H 0.624069 0.272619 1.042813 0.246 Uiso 1 1 calc R U . . .
H8J3 H 0.584196 0.364226 1.045917 0.246 Uiso 1 1 calc R U . . .
C8K C 0.5102(16) 0.3726(18) 0.9499(11) 0.164(13) Uani 1 1 d D U . . .
H8K1 H 0.558024 0.334243 0.935613 0.246 Uiso 1 1 calc R U . . .
H8K2 H 0.464793 0.384007 0.925634 0.246 Uiso 1 1 calc R U . . .
H8K3 H 0.512674 0.426334 0.937875 0.246 Uiso 1 1 calc R U . . .
C9A C -0.032(2) 0.7425(16) 1.2399(15) 0.131(7) Uani 1 1 d . U . . .
H9A1 H -0.080154 0.780242 1.255045 0.158 Uiso 1 1 calc R U . . .
H9A2 H -0.040988 0.755680 1.190591 0.158 Uiso 1 1 calc R U . . .
C9B C -0.0188(17) 0.6514(8) 1.2837(7) 0.136(6) Uani 1 1 d G U . . .
C9C C -0.0169(16) 0.6206(10) 1.3564(7) 0.146(6) Uani 1 1 d G U . . .
H9C H -0.026707 0.657580 1.378470 0.176 Uiso 1 1 calc R U . . .
C9D C -0.0007(16) 0.5356(11) 1.3967(4) 0.154(6) Uani 1 1 d G U . . .
H9D H 0.000636 0.514551 1.446357 0.184 Uiso 1 1 calc R U . . .
C9E C 0.0137(17) 0.4815(8) 1.3643(6) 0.154(6) Uani 1 1 d DG U . . .
C9F C 0.0118(16) 0.5123(9) 1.2917(6) 0.143(6) Uani 1 1 d G U . . .
H9F H 0.021617 0.475306 1.269549 0.172 Uiso 1 1 calc R U . . .
C9G C -0.0044(16) 0.5973(10) 1.2513(4) 0.137(6) Uani 1 1 d G U . . .
H9G H -0.005726 0.618335 1.201662 0.165 Uiso 1 1 calc R U . . .
C9H C 0.0213(19) 0.3916(13) 1.4070(12) 0.164(7) Uani 1 1 d D U . . .
C9I C 0.027(2) 0.3667(18) 1.4858(11) 0.169(9) Uani 1 1 d D U . . .
H9I1 H 0.032183 0.308636 1.511749 0.254 Uiso 1 1 calc R U . . .
H9I2 H 0.073462 0.369169 1.496288 0.254 Uiso 1 1 calc R U . . .
H9I3 H -0.019692 0.406337 1.499724 0.254 Uiso 1 1 calc R U . . .
C9J C 0.097(2) 0.3285(18) 1.3873(19) 0.200(12) Uani 1 1 d D U . . .
H9J1 H 0.101935 0.270346 1.414501 0.300 Uiso 1 1 calc R U . . .
H9J2 H 0.093793 0.342319 1.337166 0.300 Uiso 1 1 calc R U . . .
H9J3 H 0.141789 0.332527 1.397536 0.300 Uiso 1 1 calc R U . . .
C9K C -0.045(2) 0.380(2) 1.3885(18) 0.181(9) Uani 1 1 d D U . . .
H9K1 H -0.038670 0.322003 1.416782 0.271 Uiso 1 1 calc R U . . .
H9K2 H -0.095566 0.420629 1.398130 0.271 Uiso 1 1 calc R U . . .
H9K3 H -0.044182 0.391456 1.338667 0.271 Uiso 1 1 calc R U . . .

loop_
_atom_site_aniso_label
_atom_site_aniso_U_11
_atom_site_aniso_U_22
_atom_site_aniso_U_33
_atom_site_aniso_U_23
_atom_site_aniso_U_13
_atom_site_aniso_U_12
Au1 0.0969(6) 0.0333(4) 0.0877(6) -0.0175(3) -0.0417(5) -0.0223(4)
Au2 0.0953(6) 0.0387(4) 0.0822(5) -0.0169(3) -0.0421(4) -0.0250(4)
Au3 0.1069(7) 0.0378(4) 0.0890(6) -0.0203(4) -0.0330(5) -0.0228(4)
Au4 0.0910(6) 0.0362(4) 0.0979(6) -0.0200(4) -0.0467(5) -0.0169(4)
Au5 0.0992(6) 0.0375(4) 0.0814(6) -0.0125(3) -0.0423(5) -0.0221(4)
Au6 0.0992(7) 0.0482(4) 0.0865(6) -0.0202(4) -0.0399(5) -0.0302(4)
Au7 0.1195(8) 0.0931(7) 0.0771(6) -0.0267(5) -0.0313(5) -0.0573(6)
Au8 0.1099(7) 0.0480(4) 0.0791(6) -0.0164(4) -0.0366(5) -0.0332(4)
Au9 0.1014(7) 0.0369(4) 0.0987(7) -0.0217(4) -0.0392(5) -0.0178(4)
Au10 0.1096(7) 0.0391(4) 0.0896(6) -0.0185(4) -0.0464(5) -0.0147(4)
Au11 0.0887(6) 0.0403(4) 0.0857(6) -0.0200(4) -0.0330(4) -0.0246(4)
Au12 0.0918(6) 0.0410(4) 0.0879(6) -0.0161(4) -0.0415(5) -0.0240(4)
Pt1 0.0912(8) 0.0314(5) 0.0792(7) -0.0157(5) -0.0429(6) -0.0198(5)
S1 0.094(3) 0.036(2) 0.089(3) -0.022(2) -0.035(3) -0.024(2)
S2 0.094(4) 0.044(2) 0.091(3) -0.019(2) -0.038(3) -0.028(2)
S3 0.095(4) 0.038(2) 0.106(4) -0.023(2) -0.047(3) -0.014(2)
S4B 0.159(13) 0.104(11) 0.088(8) -0.044(7) -0.036(8) -0.077(10)
S4A 0.095(7) 0.017(3) 0.085(6) -0.014(4) -0.040(5) -0.019(4)
S5 0.119(4) 0.054(3) 0.079(3) -0.021(2) -0.033(3) -0.039(3)
S6 0.104(4) 0.054(3) 0.082(3) -0.023(2) -0.037(3) -0.030(3)
S7 0.095(4) 0.043(2) 0.110(4) -0.020(2) -0.041(3) -0.024(2)
S8 0.121(5) 0.060(3) 0.108(4) -0.027(3) -0.047(4) -0.031(3)
S9 0.125(5) 0.041(2) 0.082(3) -0.016(2) -0.041(3) -0.027(3)
C1A 0.099(10) 0.049(8) 0.094(10) -0.032(7) -0.024(8) -0.035(7)
C1B 0.101(8) 0.062(7) 0.092(8) -0.024(6) -0.031(7) -0.040(6)
C1C 0.109(9) 0.066(7) 0.091(8) -0.031(6) -0.036(7) -0.045(7)
C1D 0.110(9) 0.073(8) 0.101(9) -0.026(7) -0.032(8) -0.048(7)
C1E 0.108(8) 0.080(7) 0.103(8) -0.024(7) -0.031(7) -0.049(7)
C1F 0.105(9) 0.083(8) 0.095(9) -0.025(7) -0.036(7) -0.042(7)
C1G 0.102(9) 0.076(8) 0.089(8) -0.024(7) -0.033(7) -0.042(7)
C1H 0.117(9) 0.092(9) 0.114(10) -0.026(8) -0.033(8) -0.054(8)
C1I 0.114(15) 0.111(15) 0.132(17) -0.028(13) -0.035(14) -0.057(13)
C1J 0.128(16) 0.138(17) 0.119(16) -0.020(14) -0.051(14) -0.056(14)
C1K 0.127(16) 0.098(14) 0.134(16) -0.036(13) -0.034(14) -0.055(13)
C2A 0.084(9) 0.051(8) 0.083(9) -0.015(7) -0.030(8) -0.028(7)
C2B 0.088(8) 0.053(6) 0.084(7) -0.021(6) -0.031(6) -0.027(6)
C2C 0.082(8) 0.059(7) 0.094(8) -0.012(7) -0.038(7) -0.026(6)
C2D 0.096(9) 0.060(7) 0.101(9) -0.013(7) -0.032(8) -0.028(7)
C2E 0.115(9) 0.059(7) 0.110(9) -0.022(7) -0.022(7) -0.032(7)
C2F 0.113(9) 0.065(7) 0.102(9) -0.030(7) -0.023(8) -0.034(7)
C2G 0.099(9) 0.056(7) 0.092(8) -0.027(6) -0.026(7) -0.031(7)
C2H 0.135(11) 0.070(9) 0.128(11) -0.018(8) -0.018(9) -0.032(8)
C2I 0.158(18) 0.069(13) 0.148(18) -0.020(14) -0.043(16) -0.020(14)
C2J 0.135(17) 0.080(14) 0.151(18) -0.026(14) -0.020(15) -0.043(13)
C2K 0.18(2) 0.092(16) 0.151(19) 0.000(16) -0.003(18) -0.030(16)
C3A 0.127(13) 0.118(13) 0.127(13) -0.058(10) -0.036(11) -0.062(11)
C3B 0.131(11) 0.125(11) 0.135(11) -0.070(9) -0.036(9) -0.059(9)
C3C 0.136(11) 0.144(12) 0.142(12) -0.068(10) -0.029(10) -0.057(10)
C3D 0.134(11) 0.153(12) 0.146(12) -0.065(10) -0.034(10) -0.055(10)
C3E 0.132(11) 0.142(11) 0.144(11) -0.074(9) -0.041(9) -0.059(9)
C3F 0.137(11) 0.145(12) 0.149(11) -0.078(10) -0.040(10) -0.048(10)
C3G 0.137(12) 0.138(12) 0.148(12) -0.074(10) -0.036(10) -0.044(10)
C3H 0.136(12) 0.150(13) 0.152(12) -0.071(10) -0.044(10) -0.063(10)
C3I 0.150(18) 0.18(2) 0.17(2) -0.041(17) -0.039(17) -0.099(16)
C3J 0.136(18) 0.18(2) 0.18(2) -0.056(18) -0.062(17) -0.040(17)
C3K 0.139(18) 0.19(2) 0.157(19) -0.083(17) -0.037(16) -0.061(16)
C4A 0.172(15) 0.177(16) 0.112(12) -0.043(12) -0.027(12) -0.098(13)
C4B 0.166(13) 0.177(13) 0.106(10) -0.052(10) -0.026(10) -0.094(11)
C4C 0.157(13) 0.179(14) 0.105(10) -0.049(11) -0.021(10) -0.086(12)
C4D 0.156(13) 0.175(13) 0.100(10) -0.054(10) -0.025(10) -0.088(11)
C4E 0.162(12) 0.179(13) 0.105(9) -0.054(10) -0.029(9) -0.085(11)
C4F 0.165(13) 0.185(13) 0.109(10) -0.052(10) -0.031(10) -0.093(11)
C4G 0.170(13) 0.186(14) 0.107(10) -0.053(11) -0.026(10) -0.088(12)
C4H 0.164(13) 0.181(14) 0.107(10) -0.050(11) -0.035(10) -0.071(12)
C4I 0.18(2) 0.21(2) 0.110(16) -0.059(17) -0.046(17) -0.038(19)
C4J 0.159(19) 0.17(2) 0.136(18) -0.052(17) -0.025(16) -0.080(17)
C4K 0.162(19) 0.18(2) 0.084(14) -0.036(15) -0.048(14) -0.049(17)
C5A 0.161(13) 0.077(10) 0.077(10) -0.017(8) -0.033(10) -0.069(10)
C5B 0.164(11) 0.079(8) 0.078(8) -0.017(7) -0.032(8) -0.073(8)
C5C 0.170(12) 0.098(9) 0.083(9) -0.010(8) -0.032(9) -0.065(10)
C5D 0.173(12) 0.096(9) 0.084(9) -0.015(8) -0.034(9) -0.077(9)
C5E 0.182(11) 0.093(8) 0.082(8) -0.009(7) -0.030(8) -0.090(8)
C5F 0.176(12) 0.090(9) 0.082(8) -0.012(8) -0.017(9) -0.079(9)
C5G 0.170(12) 0.089(9) 0.079(8) -0.015(7) -0.022(9) -0.073(9)
C5H 0.196(12) 0.098(9) 0.086(8) -0.013(8) -0.034(9) -0.091(9)
C5I 0.181(18) 0.090(11) 0.078(12) -0.023(10) -0.024(13) -0.078(12)
C5J 0.226(18) 0.122(15) 0.073(11) -0.023(11) -0.033(11) -0.111(13)
C5K 0.215(16) 0.099(12) 0.101(15) -0.020(12) -0.055(13) -0.072(12)
C6A 0.103(11) 0.092(10) 0.095(11) -0.034(9) -0.031(9) -0.048(9)
C6B 0.101(9) 0.097(8) 0.101(9) -0.041(7) -0.025(7) -0.059(7)
C6C 0.104(9) 0.106(9) 0.107(10) -0.047(8) -0.014(8) -0.059(8)
C6D 0.108(10) 0.118(10) 0.110(10) -0.053(8) -0.014(8) -0.057(8)
C6E 0.112(9) 0.135(10) 0.111(9) -0.044(8) -0.015(8) -0.053(8)
C6F 0.112(10) 0.121(10) 0.115(10) -0.039(9) -0.018(8) -0.059(9)
C6G 0.108(10) 0.109(10) 0.110(10) -0.037(8) -0.021(8) -0.059(8)
C6H 0.114(10) 0.157(12) 0.122(11) -0.034(9) -0.009(9) -0.048(10)
C6I 0.113(14) 0.143(18) 0.134(17) -0.036(15) -0.013(13) -0.039(14)
C6J 0.126(17) 0.194(18) 0.118(17) -0.066(15) -0.007(14) -0.040(15)
C6K 0.120(17) 0.181(17) 0.143(19) -0.001(14) -0.008(15) -0.037(15)
C7A 0.106(11) 0.067(9) 0.103(11) -0.037(8) -0.026(9) -0.038(8)
C7B 0.114(10) 0.070(8) 0.109(9) -0.039(7) -0.016(8) -0.038(7)
C7C 0.126(11) 0.070(8) 0.121(10) -0.039(8) -0.008(9) -0.030(8)
C7D 0.130(11) 0.077(9) 0.129(10) -0.034(8) 0.002(9) -0.029(8)
C7E 0.134(10) 0.086(9) 0.133(10) -0.035(8) 0.006(9) -0.035(8)
C7F 0.127(11) 0.091(9) 0.124(11) -0.029(9) 0.003(9) -0.033(9)
C7G 0.121(11) 0.089(9) 0.115(10) -0.031(8) -0.007(9) -0.031(8)
C7H 0.150(12) 0.103(10) 0.150(12) -0.035(10) 0.011(11) -0.027(10)
C7I 0.17(2) 0.140(18) 0.158(15) -0.022(16) 0.018(16) -0.003(17)
C7J 0.171(19) 0.105(15) 0.17(2) -0.054(15) 0.003(17) -0.021(14)
C7K 0.163(18) 0.118(18) 0.176(19) -0.043(17) -0.003(15) -0.024(15)
C8A 0.107(12) 0.073(10) 0.133(13) -0.028(10) -0.043(10) -0.025(9)
C8B 0.113(10) 0.067(8) 0.133(10) -0.039(8) -0.040(9) -0.026(7)
C8C 0.117(10) 0.068(8) 0.132(11) -0.040(8) -0.035(9) -0.016(8)
C8D 0.123(10) 0.076(9) 0.136(11) -0.042(9) -0.034(10) -0.009(8)
C8E 0.127(10) 0.085(8) 0.141(10) -0.043(8) -0.035(9) -0.014(8)
C8F 0.122(10) 0.082(9) 0.138(11) -0.040(9) -0.037(9) -0.022(8)
C8G 0.114(10) 0.070(8) 0.135(11) -0.041(8) -0.041(9) -0.023(8)
C8H 0.138(11) 0.100(10) 0.151(12) -0.047(10) -0.032(10) -0.015(10)
C8I 0.149(19) 0.133(18) 0.158(19) -0.051(17) -0.018(17) -0.006(17)
C8J 0.151(19) 0.114(17) 0.17(2) -0.049(16) -0.031(17) -0.009(17)
C8K 0.155(19) 0.120(18) 0.155(19) -0.053(16) -0.020(18) -0.008(17)
C9A 0.245(18) 0.053(8) 0.095(11) -0.004(8) -0.046(12) -0.070(11)
C9B 0.259(16) 0.056(7) 0.097(8) -0.008(6) -0.044(10) -0.075(9)
C9C 0.275(16) 0.063(8) 0.099(9) -0.010(7) -0.041(11) -0.078(10)
C9D 0.285(16) 0.066(8) 0.102(9) -0.008(7) -0.039(11) -0.079(10)
C9E 0.286(16) 0.068(7) 0.104(8) -0.008(6) -0.044(10) -0.082(9)
C9F 0.272(16) 0.059(7) 0.103(9) -0.011(7) -0.045(11) -0.079(10)
C9G 0.261(16) 0.054(7) 0.102(9) -0.010(6) -0.046(11) -0.075(9)
C9H 0.299(17) 0.079(8) 0.111(10) -0.004(8) -0.045(12) -0.093(10)
C9I 0.31(2) 0.093(14) 0.106(12) 0.003(11) -0.046(15) -0.115(16)
C9J 0.32(2) 0.089(13) 0.134(17) -0.002(14) -0.029(18) -0.071(16)
C9K 0.32(2) 0.092(14) 0.131(17) -0.004(14) -0.061(17) -0.110(15)

loop_
_atom_type_symbol
_atom_type_description
_atom_type_scat_dispersion_real
_atom_type_scat_dispersion_imag
_atom_type_scat_source
C C 0.0181 0.0091 'International Tables Vol C Tables 4.2.6.8 and 6.1.1.4'
H H 0.0000 0.0000 'International Tables Vol C Tables 4.2.6.8 and 6.1.1.4'
S S 0.3331 0.5567 'International Tables Vol C Tables 4.2.6.8 and 6.1.1.4'
Pt Pt -4.5932 6.9264 'International Tables Vol C Tables 4.2.6.8 and 6.1.1.4'
Au Au -4.4197 7.2980 'International Tables Vol C Tables 4.2.6.8 and 6.1.1.4'

loop_
_geom_angle_atom_site_label_1
_geom_angle_atom_site_label_2
_geom_angle_atom_site_label_3
_geom_angle
_geom_angle_site_symmetry_1
_geom_angle_site_symmetry_3
S1 Au1 Pt1 158.34(14) . .
S1 Au1 Au4 141.02(12) . .
Pt1 Au1 Au4 59.77(2) . .
S1 Au1 Au3 126.75(15) . .
Pt1 Au1 Au3 59.37(2) . .
Au4 Au1 Au3 68.03(4) . .
S1 Au1 Au6 101.39(15) . .
Pt1 Au1 Au6 58.37(2) . .
Au4 Au1 Au6 109.00(3) . .
Au3 Au1 Au6 104.97(4) . .
S1 Au1 Au2 105.51(12) . .
Pt1 Au1 Au2 58.19(2) . .
Au4 Au1 Au2 111.42(3) . .
Au3 Au1 Au2 57.38(3) . .
Au6 Au1 Au2 56.44(3) . .
S1 Au1 Au5 122.03(15) . .
Pt1 Au1 Au5 57.44(2) . .
Au4 Au1 Au5 59.00(3) . .
Au3 Au1 Au5 111.22(3) . .
Au6 Au1 Au5 60.40(3) . .
Au2 Au1 Au5 105.55(3) . .
S1 Au1 Au11 48.28(12) . .
Pt1 Au1 Au11 110.56(3) . .
Au4 Au1 Au11 170.00(4) . .
Au3 Au1 Au11 110.23(4) . .
Au6 Au1 Au11 61.47(3) . .
Au2 Au1 Au11 61.51(3) . .
Au5 Au1 Au11 114.59(4) . .
S1 Au1 Au9 88.86(15) . .
Pt1 Au1 Au9 111.32(3) . .
Au4 Au1 Au9 62.29(3) . .
Au3 Au1 Au9 67.27(4) . .
Au6 Au1 Au9 169.68(4) . .
Au2 Au1 Au9 119.89(4) . .
Au5 Au1 Au9 115.01(4) . .
Au11 Au1 Au9 126.82(3) . .
S1 Au1 Au10 83.05(12) . .
Pt1 Au1 Au10 110.73(3) . .
Au4 Au1 Au10 63.22(3) . .
Au3 Au1 Au10 125.48(4) . .
Au6 Au1 Au10 112.52(4) . .
Au2 Au1 Au10 166.76(4) . .
Au5 Au1 Au10 61.21(3) . .
Au11 Au1 Au10 121.92(4) . .
Au9 Au1 Au10 69.53(3) . .
S4A Au2 Au6 142.8(3) . .
S4B Au2 Au6 144.7(4) . .
S4A Au2 Au3 107.4(3) . .
S4B Au2 Au3 100.0(4) . .
Au6 Au2 Au3 109.66(4) . .
S4A Au2 Pt1 144.7(2) . .
S4B Au2 Pt1 155.7(4) . .
Au6 Au2 Pt1 59.57(2) . .
Au3 Au2 Pt1 59.69(3) . .
S4A Au2 Au4 101.8(2) . 2_577
Au6 Au2 Au4 64.94(3) . 2_577
Au3 Au2 Au4 107.06(3) . 2_577
Pt1 Au2 Au4 58.20(2) . 2_577
S4A Au2 Au5 86.9(2) . 2_577
Au6 Au2 Au5 110.59(3) . 2_577
Au3 Au2 Au5 58.25(3) . 2_577
Pt1 Au2 Au5 57.98(2) . 2_577
Au4 Au2 Au5 58.56(3) 2_577 2_577
S4A Au2 Au1 148.1(2) . .
S4B Au2 Au1 126.1(4) . .
Au6 Au2 Au1 60.46(3) . .
Au3 Au2 Au1 58.94(3) . .
Pt1 Au2 Au1 57.50(2) . .
Au4 Au2 Au1 109.72(3) 2_577 .
Au5 Au2 Au1 105.08(3) 2_577 .
S4A Au2 Au12 78.8(3) . .
S4B Au2 Au12 87.3(4) . .
Au6 Au2 Au12 64.04(3) . .
Au3 Au2 Au12 172.51(4) . .
Pt1 Au2 Au12 112.83(4) . .
Au4 Au2 Au12 67.02(3) 2_577 .
Au5 Au2 Au12 119.03(3) 2_577 .
Au1 Au2 Au12 117.79(4) . .
S4A Au2 Au11 105.3(2) . .
S4B Au2 Au11 89.1(4) . .
Au6 Au2 Au11 62.72(3) . .
Au3 Au2 Au11 111.56(3) . .
Pt1 Au2 Au11 110.00(3) . .
Au4 Au2 Au11 122.40(5) 2_577 .
Au5 Au2 Au11 166.53(4) 2_577 .
Au1 Au2 Au11 61.53(3) . .
Au12 Au2 Au11 69.84(3) . .
S4A Au2 Au7 44.9(3) . .
S4B Au2 Au7 45.1(4) . .
Au6 Au2 Au7 170.17(4) . .
Au3 Au2 Au7 62.77(3) . .
Pt1 Au2 Au7 110.62(3) . .
Au4 Au2 Au7 110.14(4) 2_577 .
Au5 Au2 Au7 60.50(3) 2_577 .
Au1 Au2 Au7 116.10(4) . .
Au12 Au2 Au7 122.96(3) . .
Au11 Au2 Au7 124.96(4) . .
S7 Au3 Pt1 146.18(15) . .
S7 Au3 Au5 144.79(16) . 2_577
Pt1 Au3 Au5 59.89(3) . 2_577
S7 Au3 Au2 141.00(13) . .
Pt1 Au3 Au2 60.32(3) . .
Au5 Au3 Au2 63.40(3) 2_577 .
S7 Au3 Au1 102.38(15) . .
Pt1 Au3 Au1 59.25(3) . .
Au5 Au3 Au1 112.73(5) 2_577 .
Au2 Au3 Au1 63.67(4) . .
S7 Au3 Au8 79.42(15) . .
Pt1 Au3 Au8 113.04(3) . .
Au5 Au3 Au8 65.69(3) 2_577 .
Au2 Au3 Au8 121.96(4) . .
Au1 Au3 Au8 168.19(4) . .
S7 Au3 Au4 90.83(15) . .
Pt1 Au3 Au4 55.38(3) . .
Au5 Au3 Au4 106.65(4) 2_577 .
Au2 Au3 Au4 106.37(4) . .
Au1 Au3 Au4 55.26(3) . .
Au8 Au3 Au4 113.30(4) . .
S7 Au3 Au6 111.02(13) . 2_577
Pt1 Au3 Au6 54.85(3) . 2_577
Au5 Au3 Au6 59.11(3) 2_577 2_577
Au2 Au3 Au6 107.73(4) . 2_577
Au1 Au3 Au6 103.49(4) . 2_577
Au8 Au3 Au6 65.31(3) . 2_577
Au4 Au3 Au6 57.60(3) . 2_577
S7 Au3 Au7 99.86(15) . .
Pt1 Au3 Au7 113.96(4) . .
Au5 Au3 Au7 63.12(3) 2_577 .
Au2 Au3 Au7 66.36(4) . .
Au1 Au3 Au7 123.43(4) . .
Au8 Au3 Au7 67.12(3) . .
Au4 Au3 Au7 169.09(4) . .
Au6 Au3 Au7 115.63(3) 2_577 .
S7 Au3 Au9 43.85(15) . .
Pt1 Au3 Au9 106.25(4) . .
Au5 Au3 Au9 163.44(4) 2_577 .
Au2 Au3 Au9 119.66(4) . .
Au1 Au3 Au9 60.76(3) . .
Au8 Au3 Au9 117.20(4) . .
Au4 Au3 Au9 56.84(3) . .
Au6 Au3 Au9 106.18(3) 2_577 .
Au7 Au3 Au9 133.44(4) . .
S3 Au4 Pt1 150.07(12) 2_577 .
S3 Au4 Au1 146.96(12) 2_577 .
Pt1 Au4 Au1 59.91(2) . .
S3 Au4 Au5 133.50(17) 2_577 .
Pt1 Au4 Au5 59.18(3) . .
Au1 Au4 Au5 64.06(3) . .
S3 Au4 Au2 100.50(12) 2_577 2_577
Pt1 Au4 Au2 59.04(2) . 2_577
Au1 Au4 Au2 112.10(4) . 2_577
Au5 Au4 Au2 61.22(3) . 2_577
S3 Au4 Au6 94.32(13) 2_577 2_577
Pt1 Au4 Au6 56.54(2) . 2_577
Au1 Au4 Au6 108.16(3) . 2_577
Au5 Au4 Au6 105.21(4) . 2_577
Au2 Au4 Au6 55.50(3) 2_577 2_577
S3 Au4 Au9 84.14(13) 2_577 .
Pt1 Au4 Au9 113.21(3) . .
Au1 Au4 Au9 64.49(3) . .
Au5 Au4 Au9 121.31(4) . .
Au2 Au4 Au9 170.32(4) 2_577 .
Au6 Au4 Au9 115.99(4) 2_577 .
S3 Au4 Au10 96.79(14) 2_577 .
Pt1 Au4 Au10 111.68(4) . .
Au1 Au4 Au10 64.29(3) . .
Au5 Au4 Au10 63.00(3) . .
Au2 Au4 Au10 116.77(5) 2_577 .
Au6 Au4 Au10 167.65(5) 2_577 .
Au9 Au4 Au10 70.67(3) . .
S3 Au4 Au3 119.86(17) 2_577 .
Pt1 Au4 Au3 55.59(2) . .
Au1 Au4 Au3 56.71(3) . .
Au5 Au4 Au3 106.52(4) . .
Au2 Au4 Au3 105.98(3) 2_577 .
Au6 Au4 Au3 61.74(3) 2_577 .
Au9 Au4 Au3 64.43(3) . .
Au10 Au4 Au3 116.31(3) . .
S3 Au4 Au12 44.26(11) 2_577 2_577
Pt1 Au4 Au12 107.35(3) . 2_577
Au1 Au4 Au12 166.56(3) . 2_577
Au5 Au4 Au12 114.62(4) . 2_577
Au2 Au4 Au12 59.41(3) 2_577 2_577
Au6 Au4 Au12 58.67(3) 2_577 2_577
Au9 Au4 Au12 121.94(4) . 2_577
Au10 Au4 Au12 128.08(3) . 2_577
Au3 Au4 Au12 113.62(4) . 2_577
S9 Au5 Pt1 155.17(14) . .
S9 Au5 Au3 141.92(18) . 2_577
Pt1 Au5 Au3 59.96(3) . 2_577
S9 Au5 Au4 107.66(18) . .
Pt1 Au5 Au4 59.00(3) . .
Au3 Au5 Au4 108.52(4) 2_577 .
S9 Au5 Au2 136.42(15) . 2_577
Pt1 Au5 Au2 58.64(2) . 2_577
Au3 Au5 Au2 58.35(3) 2_577 2_577
Au4 Au5 Au2 60.22(3) . 2_577
S9 Au5 Au6 113.58(15) . .
Pt1 Au5 Au6 57.54(3) . .
Au3 Au5 Au6 67.09(3) 2_577 .
Au4 Au5 Au6 105.46(4) . .
Au2 Au5 Au6 109.99(3) 2_577 .
S9 Au5 Au1 97.86(14) . .
Pt1 Au5 Au1 57.40(2) . .
Au3 Au5 Au1 111.57(4) 2_577 .
Au4 Au5 Au1 56.94(3) . .
Au2 Au5 Au1 105.70(4) 2_577 .
Au6 Au5 Au1 58.19(3) . .
S9 Au5 Au10 47.01(17) . .
Pt1 Au5 Au10 111.50(4) . .
Au3 Au5 Au10 171.06(5) 2_577 .
Au4 Au5 Au10 62.96(3) . .
Au2 Au5 Au10 115.87(4) 2_577 .
Au6 Au5 Au10 111.46(3) . .
Au1 Au5 Au10 62.15(3) . .
S9 Au5 Au7 88.98(13) . 2_577
Pt1 Au5 Au7 115.44(3) . 2_577
Au3 Au5 Au7 64.81(3) 2_577 2_577
Au4 Au5 Au7 115.66(4) . 2_577
Au2 Au5 Au7 65.47(3) 2_577 2_577
Au6 Au5 Au7 123.93(4) . 2_577
Au1 Au5 Au7 171.17(5) . 2_577
Au10 Au5 Au7 120.36(4) . 2_577
S9 Au5 Au8 83.41(18) . 2_577
Pt1 Au5 Au8 109.67(3) . 2_577
Au3 Au5 Au8 61.39(3) 2_577 2_577
Au4 Au5 Au8 168.57(4) . 2_577
Au2 Au5 Au8 113.78(4) 2_577 2_577
Au6 Au5 Au8 66.44(3) . 2_577
Au1 Au5 Au8 119.86(4) . 2_577
Au10 Au5 Au8 126.78(4) . 2_577
Au7 Au5 Au8 66.31(3) 2_577 2_577
S6 Au6 Pt1 146.82(12) 2_577 .
S6 Au6 Au2 149.49(12) 2_577 .
Pt1 Au6 Au2 60.66(3) . .
S6 Au6 Au1 134.29(13) 2_577 .
Pt1 Au6 Au1 58.68(3) . .
Au2 Au6 Au1 63.10(3) . .
S6 Au6 Au5 98.63(12) 2_577 .
Pt1 Au6 Au5 57.89(3) . .
Au2 Au6 Au5 111.61(5) . .
Au1 Au6 Au5 61.41(3) . .
S6 Au6 Au4 117.44(13) 2_577 2_577
Pt1 Au6 Au4 56.71(3) . 2_577
Au2 Au6 Au4 59.56(3) . 2_577
Au1 Au6 Au4 107.67(4) . 2_577
Au5 Au6 Au4 104.83(3) . 2_577
S6 Au6 Au11 99.33(12) 2_577 .
Pt1 Au6 Au11 111.88(4) . .
Au2 Au6 Au11 64.03(3) . .
Au1 Au6 Au11 62.73(3) . .
Au5 Au6 Au11 116.55(4) . .
Au4 Au6 Au11 118.74(4) 2_577 .
S6 Au6 Au12 87.60(13) 2_577 .
Pt1 Au6 Au12 112.95(4) . .
Au2 Au6 Au12 63.12(3) . .
Au1 Au6 Au12 119.28(4) . .
Au5 Au6 Au12 169.78(4) . .
Au4 Au6 Au12 65.00(3) 2_577 .
Au11 Au6 Au12 69.97(3) . .
S6 Au6 Au3 92.50(12) 2_577 2_577
Pt1 Au6 Au3 55.22(3) . 2_577
Au2 Au6 Au3 108.31(4) . 2_577
Au1 Au6 Au3 103.65(4) . 2_577
Au5 Au6 Au3 53.81(3) . 2_577
Au4 Au6 Au3 60.65(3) 2_577 2_577
Au11 Au6 Au3 166.09(5) . 2_577
Au12 Au6 Au3 118.16(3) . 2_577
S6 Au6 Au8 42.93(12) 2_577 2_577
Pt1 Au6 Au8 104.81(3) . 2_577
Au2 Au6 Au8 164.00(4) . 2_577
Au1 Au6 Au8 116.82(3) . 2_577
Au5 Au6 Au8 59.91(3) . 2_577
Au4 Au6 Au8 107.77(3) 2_577 2_577
Au11 Au6 Au8 131.31(4) . 2_577
Au12 Au6 Au8 122.71(4) . 2_577
Au3 Au6 Au8 55.71(3) 2_577 2_577
S5 Au7 S4A 171.3(2) . .
S5 Au7 S4B 164.4(4) . .
S5 Au7 Au5 95.52(13) . 2_577
S4A Au7 Au5 82.4(2) . 2_577
S5 Au7 Au3 88.92(13) . .
S4A Au7 Au3 96.4(2) . .
S4B Au7 Au3 91.1(3) . .
Au5 Au7 Au3 52.06(3) 2_577 .
S5 Au7 Au2 138.51(13) . .
S4A Au7 Au2 45.7(2) . .
S4B Au7 Au2 47.1(3) . .
Au5 Au7 Au2 54.02(3) 2_577 .
Au3 Au7 Au2 50.87(3) . .
S6 Au8 S5 170.5(2) . .
S6 Au8 Au3 96.45(16) . .
S5 Au8 Au3 92.15(16) . .
S6 Au8 Au5 93.74(17) . 2_577
S5 Au8 Au5 94.61(18) . 2_577
Au3 Au8 Au5 52.92(3) . 2_577
S6 Au8 Au6 44.03(17) . 2_577
S5 Au8 Au6 145.39(18) . 2_577
Au3 Au8 Au6 58.98(3) . 2_577
Au5 Au8 Au6 53.65(3) 2_577 2_577
S7 Au9 S8 167.1(2) . .
S7 Au9 Au4 93.54(15) . .
S8 Au9 Au4 84.29(16) . .
S7 Au9 Au1 95.14(17) . .
S8 Au9 Au1 93.7(2) . .
Au4 Au9 Au1 53.22(3) . .
S7 Au9 Au3 45.18(16) . .
S8 Au9 Au3 139.41(19) . .
Au4 Au9 Au3 58.73(3) . .
Au1 Au9 Au3 51.97(3) . .
S9 Au10 S8 172.7(2) . .
S9 Au10 Au4 100.83(13) . .
S8 Au10 Au4 82.56(16) . .
S9 Au10 Au5 48.89(12) . .
S8 Au10 Au5 135.87(16) . .
Au4 Au10 Au5 54.04(3) . .
S9 Au10 Au1 94.67(13) . .
S8 Au10 Au1 92.48(15) . .
Au4 Au10 Au1 52.49(3) . .
Au5 Au10 Au1 56.64(3) . .
S2 Au11 S1 168.12(16) . .
S2 Au11 Au6 91.58(12) . .
S1 Au11 Au6 97.76(11) . .
S2 Au11 Au2 88.72(13) . .
S1 Au11 Au2 102.74(13) . .
Au6 Au11 Au2 53.26(3) . .
S2 Au11 Au1 141.87(12) . .
S1 Au11 Au1 49.89(11) . .
Au6 Au11 Au1 55.79(3) . .
Au2 Au11 Au1 56.97(3) . .
S2 Au12 S3 175.2(2) . .
S2 Au12 Au2 88.67(16) . .
S3 Au12 Au2 96.11(17) . .
S2 Au12 Au6 90.01(12) . .
S3 Au12 Au6 93.29(13) . .
Au2 Au12 Au6 52.84(3) . .
S2 Au12 Au4 139.15(14) . 2_577
S3 Au12 Au4 45.52(14) . 2_577
Au2 Au12 Au4 53.57(3) . 2_577
Au6 Au12 Au4 56.33(2) . 2_577
Au6 Pt1 Au6 180.0 2_577 .
Au6 Pt1 Au4 113.25(3) 2_577 2_577
Au6 Pt1 Au4 66.75(3) . 2_577
Au6 Pt1 Au4 66.75(3) 2_577 .
Au6 Pt1 Au4 113.25(3) . .
Au4 Pt1 Au4 180.0 2_577 .
Au6 Pt1 Au1 117.05(3) 2_577 .
Au6 Pt1 Au1 62.95(3) . .
Au4 Pt1 Au1 119.69(2) 2_577 .
Au4 Pt1 Au1 60.31(2) . .
Au6 Pt1 Au1 62.95(3) 2_577 2_577
Au6 Pt1 Au1 117.05(3) . 2_577
Au4 Pt1 Au1 60.31(2) 2_577 2_577
Au4 Pt1 Au1 119.69(2) . 2_577
Au1 Pt1 Au1 180.0 . 2_577
Au6 Pt1 Au5 115.43(3) 2_577 .
Au6 Pt1 Au5 64.57(3) . .
Au4 Pt1 Au5 118.18(3) 2_577 .
Au4 Pt1 Au5 61.82(3) . .
Au1 Pt1 Au5 65.16(3) . .
Au1 Pt1 Au5 114.84(3) 2_577 .
Au6 Pt1 Au5 64.57(3) 2_577 2_577
Au6 Pt1 Au5 115.43(3) . 2_577
Au4 Pt1 Au5 61.82(3) 2_577 2_577
Au4 Pt1 Au5 118.18(3) . 2_577
Au1 Pt1 Au5 114.83(3) . 2_577
Au1 Pt1 Au5 65.17(3) 2_577 2_577
Au5 Pt1 Au5 180.0 . 2_577
Au6 Pt1 Au3 110.06(3) 2_577 2_577
Au6 Pt1 Au3 69.94(3) . 2_577
Au4 Pt1 Au3 69.03(3) 2_577 2_577
Au4 Pt1 Au3 110.97(3) . 2_577
Au1 Pt1 Au3 118.62(3) . 2_577
Au1 Pt1 Au3 61.38(3) 2_577 2_577
Au5 Pt1 Au3 60.16(3) . 2_577
Au5 Pt1 Au3 119.85(3) 2_577 2_577
Au6 Pt1 Au3 69.94(3) 2_577 .
Au6 Pt1 Au3 110.06(3) . .
Au4 Pt1 Au3 110.97(3) 2_577 .
Au4 Pt1 Au3 69.03(3) . .
Au1 Pt1 Au3 61.38(3) . .
Au1 Pt1 Au3 118.62(3) 2_577 .
Au5 Pt1 Au3 119.84(3) . .
Au5 Pt1 Au3 60.15(3) 2_577 .
Au3 Pt1 Au3 180.00(5) 2_577 .
Au6 Pt1 Au2 59.76(3) 2_577 2_577
Au6 Pt1 Au2 120.24(3) . 2_577
Au4 Pt1 Au2 117.25(2) 2_577 2_577
Au4 Pt1 Au2 62.75(2) . 2_577
Au1 Pt1 Au2 115.68(2) . 2_577
Au1 Pt1 Au2 64.32(2) 2_577 2_577
Au5 Pt1 Au2 63.38(3) . 2_577
Au5 Pt1 Au2 116.62(3) 2_577 2_577
Au3 Pt1 Au2 59.99(3) 2_577 2_577
Au3 Pt1 Au2 120.01(3) . 2_577
Au6 Pt1 Au2 120.24(3) 2_577 .
Au6 Pt1 Au2 59.76(3) . .
Au4 Pt1 Au2 62.75(2) 2_577 .
Au4 Pt1 Au2 117.24(2) . .
Au1 Pt1 Au2 64.32(2) . .
Au1 Pt1 Au2 115.68(2) 2_577 .
Au5 Pt1 Au2 116.62(3) . .
Au5 Pt1 Au2 63.38(3) 2_577 .
Au3 Pt1 Au2 120.01(3) 2_577 .
Au3 Pt1 Au2 59.99(3) . .
Au2 Pt1 Au2 180.0 2_577 .
C1A S1 Au11 104.8(7) . .
C1A S1 Au1 108.7(7) . .
Au11 S1 Au1 81.83(14) . .
C2A S2 Au11 100.0(7) . .
C2A S2 Au12 105.0(7) . .
Au11 S2 Au12 100.81(18) . .
C3A S3 Au12 102.8(9) . .
C3A S3 Au4 103.6(10) . 2_577
Au12 S3 Au4 90.23(18) . 2_577
C4A S4B Au7 126(2) . .
C4A S4B Au2 145(2) . .
Au7 S4B Au2 87.8(4) . .
C4A S4A Au7 98.7(15) . .
C4A S4A Au2 110.0(12) . .
Au7 S4A Au2 89.5(3) . .
C5A S5 Au7 106.1(11) . .
C5A S5 Au8 102.8(7) . .
Au7 S5 Au8 97.7(2) . .
C6A S6 Au8 102.3(7) . .
C6A S6 Au6 107.5(9) . 2_577
Au8 S6 Au6 93.0(2) . 2_577
C7A S7 Au9 109.0(8) . .
C7A S7 Au3 107.9(8) . .
Au9 S7 Au3 91.0(3) . .
C8A S8 Au9 107.7(10) . .
C8A S8 Au10 99.0(11) . .
Au9 S8 Au10 101.9(2) . .
C9A S9 Au10 103.6(12) . .
C9A S9 Au5 104.3(9) . .
Au10 S9 Au5 84.1(2) . .
C1B C1A S1 108.2(15) . .
C1C C1B C1G 120.0 . .
C1C C1B C1A 121.0(12) . .
C1G C1B C1A 119.0(12) . .
C1B C1C C1D 120.0 . .
C1E C1D C1C 120.0 . .
C1D C1E C1F 120.0 . .
C1D C1E C1H 118.1(11) . .
C1F C1E C1H 121.9(11) . .
C1E C1F C1G 120.0 . .
C1F C1G C1B 120.0 . .
C1I C1H C1J 108.6(18) . .
C1I C1H C1K 113.5(18) . .
C1J C1H C1K 108.9(18) . .
C1I C1H C1E 109.0(16) . .
C1J C1H C1E 110.6(16) . .
C1K C1H C1E 106.3(15) . .
C2B C2A S2 113.4(15) . .
C2C C2B C2G 120.0 . .
C2C C2B C2A 118.6(10) . .
C2G C2B C2A 121.2(10) . .
C2B C2C C2D 120.0 . .
C2E C2D C2C 120.0 . .
C2D C2E C2F 120.0 . .
C2D C2E C2H 118.1(12) . .
C2F C2E C2H 121.9(12) . .
C2E C2F C2G 120.0 . .
C2F C2G C2B 120.0 . .
C2E C2H C2K 107.4(17) . .
C2E C2H C2I 114.5(16) . .
C2K C2H C2I 108.1(19) . .
C2E C2H C2J 112.1(16) . .
C2K C2H C2J 109(2) . .
C2I C2H C2J 105.4(17) . .
C3B C3A S3 109(2) . .
C3C C3B C3G 120.0 . .
C3C C3B C3A 118.2(17) . .
C3G C3B C3A 121.4(17) . .
C3B C3C C3D 120.0 . .
C3E C3D C3C 120.0 . .
C3D C3E C3F 120.0 . .
C3D C3E C3H 121.8(13) . .
C3F C3E C3H 118.0(14) . .
C3G C3F C3E 120.0 . .
C3F C3G C3B 120.0 . .
C3E C3H C3K 111.6(17) . .
C3E C3H C3I 111.5(18) . .
C3K C3H C3I 105.5(19) . .
C3E C3H C3J 112.0(17) . .
C3K C3H C3J 108.0(19) . .
C3I C3H C3J 108(2) . .
S4B C4A C4B 129(3) . .
C4B C4A S4A 105(2) . .
C4C C4B C4G 120.0 . .
C4C C4B C4A 121(2) . .
C4G C4B C4A 118(2) . .
C4B C4C C4D 120.0 . .
C4E C4D C4C 120.0 . .
C4F C4E C4D 120.0 . .
C4F C4E C4H 122.6(16) . .
C4D C4E C4H 116.5(16) . .
C4E C4F C4G 120.0 . .
C4F C4G C4B 120.0 . .
C4K C4H C4E 112.6(18) . .
C4K C4H C4I 108(2) . .
C4E C4H C4I 108.2(19) . .
C4K C4H C4J 107(2) . .
C4E C4H C4J 110.0(19) . .
C4I C4H C4J 111(2) . .
C5B C5A S5 110.0(15) . .
C5C C5B C5G 120.0 . .
C5C C5B C5A 114.5(17) . .
C5G C5B C5A 125.3(17) . .
C5B C5C C5D 120.0 . .
C5E C5D C5C 120.0 . .
C5D C5E C5F 120.0 . .
C5D C5E C5H 116.8(14) . .
C5F C5E C5H 123.1(14) . .
C5E C5F C5G 120.0 . .
C5F C5G C5B 120.0 . .
C5I C5H C5J 112.5(18) . .
C5I C5H C5E 107.5(15) . .
C5J C5H C5E 110.3(15) . .
C5I C5H C5K 106.6(17) . .
C5J C5H C5K 104.1(16) . .
C5E C5H C5K 115.9(16) . .
C6B C6A S6 110.3(16) . .
C6C C6B C6G 120.0 . .
C6C C6B C6A 118.7(14) . .
C6G C6B C6A 121.2(14) . .
C6D C6C C6B 120.0 . .
C6C C6D C6E 120.0 . .
C6F C6E C6D 120.0 . .
C6F C6E C6H 118.2(15) . .
C6D C6E C6H 121.8(15) . .
C6E C6F C6G 120.0 . .
C6F C6G C6B 120.0 . .
C6I C6H C6E 109.3(18) . .
C6I C6H C6J 111(2) . .
C6E C6H C6J 110.7(19) . .
C6I C6H C6K 107(2) . .
C6E C6H C6K 108.7(19) . .
C6J C6H C6K 110(2) . .
C7B C7A S7 107.3(15) . .
C7C C7B C7G 120.0 . .
C7C C7B C7A 121.6(15) . .
C7G C7B C7A 118.3(15) . .
C7D C7C C7B 120.0 . .
C7C C7D C7E 120.0 . .
C7F C7E C7D 120.0 . .
C7F C7E C7H 119.6(15) . .
C7D C7E C7H 119.6(14) . .
C7E C7F C7G 120.0 . .
C7F C7G C7B 120.0 . .
C7J C7H C7E 110(2) . .
C7J C7H C7K 109(2) . .
C7E C7H C7K 110(2) . .
C7J C7H C7I 108(2) . .
C7E C7H C7I 109.8(18) . .
C7K C7H C7I 110(2) . .
C8B C8A S8 107.0(19) . .
C8C C8B C8G 120.0 . .
C8C C8B C8A 117.3(14) . .
C8G C8B C8A 122.5(14) . .
C8B C8C C8D 120.0 . .
C8C C8D C8E 120.0 . .
C8F C8E C8D 120.0 . .
C8F C8E C8H 122.9(13) . .
C8D C8E C8H 117.1(13) . .
C8E C8F C8G 120.0 . .
C8F C8G C8B 120.0 . .
C8K C8H C8E 111.0(17) . .
C8K C8H C8I 111(2) . .
C8E C8H C8I 108.7(19) . .
C8K C8H C8J 104.1(18) . .
C8E C8H C8J 114.6(18) . .
C8I C8H C8J 107.5(19) . .
C9B C9A S9 118(2) . .
C9C C9B C9G 120.0 . .
C9C C9B C9A 119.9(15) . .
C9G C9B C9A 120.0(16) . .
C9B C9C C9D 120.0 . .
C9C C9D C9E 120.0 . .
C9F C9E C9D 120.0 . .
C9F C9E C9H 118.8(12) . .
C9D C9E C9H 120.8(13) . .
C9E C9F C9G 120.0 . .
C9F C9G C9B 120.0 . .
C9E C9H C9I 111.5(16) . .
C9E C9H C9K 111.6(19) . .
C9I C9H C9K 112(2) . .
C9E C9H C9J 109(2) . .
C9I C9H C9J 108(2) . .
C9K C9H C9J 105(2) . .

loop_
_geom_bond_atom_site_label_1
_geom_bond_atom_site_label_2
_geom_bond_distance
_geom_bond_site_symmetry_2
Au1 S1 2.392(4) .
Au1 Pt1 2.7631(7) .
Au1 Au4 2.7741(11) .
Au1 Au3 2.8222(14) .
Au1 Au6 2.8806(14) .
Au1 Au2 2.9526(11) .
Au1 Au5 2.9765(12) .
Au1 Au11 3.0960(12) .
Au1 Au9 3.1262(15) .
Au1 Au10 3.1509(11) .
Au2 S4A 2.344(9) .
Au2 S4B 2.402(10) .
Au2 Au6 2.7591(14) .
Au2 Au3 2.7747(15) .
Au2 Pt1 2.7841(7) .
Au2 Au4 2.8863(11) 2_577
Au2 Au5 2.9147(12) 2_577
Au2 Au12 3.0879(14) .
Au2 Au11 3.0954(12) .
Au2 Au7 3.2767(16) .
Au3 S7 2.344(6) .
Au3 Pt1 2.7664(11) .
Au3 Au5 2.7718(11) 2_577
Au3 Au8 3.0500(14) .
Au3 Au4 3.1309(13) .
Au3 Au6 3.1638(11) 2_577
Au3 Au7 3.1804(13) .
Au3 Au9 3.3043(12) .
Au4 S3 2.356(6) 2_577
Au4 Pt1 2.7592(8) .
Au4 Au5 2.8374(16) .
Au4 Au6 3.0327(12) 2_577
Au4 Au9 3.0667(12) .
Au4 Au10 3.1221(13) .
Au4 Au12 3.3027(12) 2_577
Au5 S9 2.366(5) .
Au5 Pt1 2.7644(9) .
Au5 Au6 2.9474(11) .
Au5 Au10 3.1234(12) .
Au5 Au7 3.1349(13) 2_577
Au5 Au8 3.1661(16) 2_577
Au6 S6 2.335(7) 2_577
Au6 Pt1 2.7539(10) .
Au6 Au11 3.0602(11) .
Au6 Au12 3.1126(11) .
Au6 Au8 3.3543(14) 2_577
Au7 S5 2.286(7) .
Au7 S4A 2.312(11) .
Au7 S4B 2.324(15) .
Au8 S6 2.288(5) .
Au8 S5 2.290(5) .
Au9 S7 2.289(6) .
Au9 S8 2.291(7) .
Au10 S9 2.297(7) .
Au10 S8 2.320(8) .
Au11 S2 2.290(5) .
Au11 S1 2.334(5) .
Au12 S2 2.303(5) .
Au12 S3 2.305(5) .
S1 C1A 1.88(2) .
S2 C2A 1.79(2) .
S3 C3A 1.87(3) .
S4B C4A 1.16(4) .
S4A C4A 1.80(4) .
S5 C5A 1.85(2) .
S6 C6A 1.90(3) .
S7 C7A 1.88(2) .
S8 C8A 1.81(3) .
S9 C9A 1.75(4) .
C1A C1B 1.55(2) .
C1B C1C 1.3900 .
C1B C1G 1.3900 .
C1C C1D 1.3900 .
C1D C1E 1.3900 .
C1E C1F 1.3900 .
C1E C1H 1.544(16) .
C1F C1G 1.3900 .
C1H C1I 1.519(17) .
C1H C1J 1.533(17) .
C1H C1K 1.537(17) .
C2A C2B 1.53(2) .
C2B C2C 1.3900 .
C2B C2G 1.3900 .
C2C C2D 1.3900 .
C2D C2E 1.3900 .
C2E C2F 1.3900 .
C2E C2H 1.521(16) .
C2F C2G 1.3900 .
C2H C2K 1.536(18) .
C2H C2I 1.542(17) .
C2H C2J 1.546(18) .
C3A C3B 1.50(3) .
C3B C3C 1.3900 .
C3B C3G 1.3900 .
C3C C3D 1.3900 .
C3D C3E 1.3900 .
C3E C3F 1.3900 .
C3E C3H 1.533(16) .
C3F C3G 1.3900 .
C3H C3K 1.534(18) .
C3H C3I 1.538(18) .
C3H C3J 1.549(18) .
C4A C4B 1.62(4) .
C4B C4C 1.3900 .
C4B C4G 1.3900 .
C4C C4D 1.3900 .
C4D C4E 1.3900 .
C4E C4F 1.3900 .
C4E C4H 1.529(17) .
C4F C4G 1.3900 .
C4H C4K 1.527(18) .
C4H C4I 1.530(18) .
C4H C4J 1.548(18) .
C5A C5B 1.48(2) .
C5B C5C 1.3900 .
C5B C5G 1.3900 .
C5C C5D 1.3900 .
C5D C5E 1.3900 .
C5E C5F 1.3900 .
C5E C5H 1.530(16) .
C5F C5G 1.3900 .
C5H C5I 1.520(17) .
C5H C5J 1.522(17) .
C5H C5K 1.562(18) .
C6A C6B 1.48(3) .
C6B C6C 1.3900 .
C6B C6G 1.3900 .
C6C C6D 1.3900 .
C6D C6E 1.3900 .
C6E C6F 1.3900 .
C6E C6H 1.521(17) .
C6F C6G 1.3900 .
C6H C6I 1.517(18) .
C6H C6J 1.531(18) .
C6H C6K 1.541(18) .
C7A C7B 1.54(3) .
C7B C7C 1.3900 .
C7B C7G 1.3900 .
C7C C7D 1.3900 .
C7D C7E 1.3900 .
C7E C7F 1.3900 .
C7E C7H 1.527(17) .
C7F C7G 1.3900 .
C7H C7J 1.524(18) .
C7H C7K 1.531(18) .
C7H C7I 1.532(18) .
C8A C8B 1.61(3) .
C8B C8C 1.3900 .
C8B C8G 1.3900 .
C8C C8D 1.3900 .
C8D C8E 1.3900 .
C8E C8F 1.3900 .
C8E C8H 1.530(17) .
C8F C8G 1.3900 .
C8H C8K 1.525(18) .
C8H C8I 1.531(18) .
C8H C8J 1.541(18) .
C9A C9B 1.51(2) .
C9B C9C 1.3900 .
C9B C9G 1.3900 .
C9C C9D 1.3900 .
C9D C9E 1.3900 .
C9E C9F 1.3900 .
C9E C9H 1.521(16) .
C9F C9G 1.3900 .
C9H C9I 1.533(18) .
C9H C9K 1.536(18) .
C9H C9J 1.540(18) .
